data_9000980
loop_
_publ_author_name
'Swinnea, J. S.'
'Tenorio, A. J.'
'Steinfink, H.'

_publ_section_title
;
 Sb10S15, a Pb-free analogue of fueloeppite, Pb3Sb8S15
;
_journal_name_full 'American Mineralogist'
_journal_page_first 1056
_journal_page_last 1058
_journal_volume 70
_journal_year 1985
_chemical_formula_sum 'S3 Sb1.966'
_chemical_name_mineral Fuloppite
_space_group_IT_number 15
_symmetry_space_group_name_Hall '-C 2yc'
_symmetry_space_group_name_H-M 'C 1 2/c 1'
_cell_angle_alpha 90
_cell_angle_beta 93.8
_cell_angle_gamma 90
_cell_length_a 13.393
_cell_length_b 11.717
_cell_length_c 16.737
_cell_formula_units_Z 20
_cell_volume 2620.692
_database_code_amcsd 0001002
_exptl_crystal_density_diffrn 4.252
_cod_original_formula_sum 'Sb9.83 S15'
_cod_database_code 9000980

loop_
_space_group_symop_operation_xyz
x,y,z
1/2+x,1/2+y,z
x,-y,1/2+z
1/2+x,1/2-y,1/2+z
-x,y,1/2-z
1/2-x,1/2+y,1/2-z
-x,-y,-z
1/2-x,1/2-y,-z

loop_
_atom_site_aniso_label
_atom_site_aniso_U_11
_atom_site_aniso_U_22
_atom_site_aniso_U_33
_atom_site_aniso_U_12
_atom_site_aniso_U_13
_atom_site_aniso_U_23
Sb1 0.02570 0.03080 0.02670 -0.00360 0.00680 -0.00130
Sb2 0.02110 0.02280 0.02000 0.00270 0.00110 0.00130
Sb3 0.04920 0.03420 0.04510 -0.00530 0.02380 -0.01460
Sb4 0.01600 0.02790 0.01810 0.00140 -0.00020 -0.00250
Sb5 0.04830 0.06000 0.04200 -0.01410 0.01940 -0.02110
Sb6 0.04970 0.04340 0.07960 0.00000 -0.01440 0.00000
S1 0.05740 0.02560 0.02640 -0.00180 0.00280 0.00650
S2 0.02090 0.02830 0.02970 0.00000 -0.00750 0.00000
S3 0.02400 0.01990 0.03170 0.00180 0.00540 0.00550
S4 0.02430 0.02630 0.03290 -0.00060 0.00340 -0.00900
S5 0.02400 0.02270 0.02550 0.00360 0.00060 -0.00250
S6 0.02000 0.02260 0.02110 -0.00050 -0.00250 -0.00550
S7 0.02430 0.02570 0.02170 -0.00310 0.00230 0.00220
S8 0.01960 0.02960 0.02620 0.00140 -0.00750 -0.00790

loop_
_atom_site_label
_atom_site_fract_x
_atom_site_fract_y
_atom_site_fract_z
_atom_site_occupancy
Sb1 0.37550 0.14500 0.49520 1.00000
Sb2 0.40910 0.18110 0.15360 1.00000
Sb3 0.08840 0.05230 0.41500 0.85200
Sb4 0.14150 0.24950 0.06370 1.00000
Sb5 0.30270 0.44450 0.34100 0.77300
Sb6 0.00000 0.39770 0.25000 0.58000
S1 0.35200 0.04420 0.25100 1.00000
S2 0.00000 0.81090 0.25000 1.00000
S3 0.26400 0.02640 0.03640 1.00000
S4 0.19120 0.24640 0.39500 1.00000
S5 0.46560 0.36400 0.46190 1.00000
S6 0.02840 0.41360 0.08780 1.00000
S7 0.07320 0.12950 0.16770 1.00000
S8 0.27390 0.32070 0.16180 1.00000

loop_
_cod_related_entry_id
_cod_related_entry_database
_cod_related_entry_code
1 AMCSD 0001002
